data_7127948
loop_
_publ_author_name
'Park, Seonghyeon'
'Kim, Dongwon'
'Kim, Doheon'
'Kim, Dongwook'
'Jung, Ok-Sang'

_publ_section_title
;
 A cyclic manipulation of cage isomers <i>via</i> anion exchange and
 thermal isomerism.
;
_journal_issue 23
_journal_name_full 'Chemical communications (Cambridge, England)'
_journal_page_first 2919
_journal_page_last 2922
_journal_paper_doi 10.1039/d0cc08303h
_journal_volume 57
_journal_year 2021
_chemical_formula_sum 'C142 H176 F18 N18 O24 Pd4 S6 Si8'
_chemical_formula_weight 3703.68
_space_group_crystal_system triclinic
_space_group_IT_number 2
_space_group_name_Hall '-P 1'
_space_group_name_H-M_alt 'P -1'
_atom_sites_solution_hydrogens geom
_audit_creation_method SHELXL-2018/3
_cell_angle_alpha 117.75(3)
_cell_angle_beta 116.05(3)
_cell_angle_gamma 91.67(3)
_cell_formula_units_Z 1
_cell_length_a 18.072(4)
_cell_length_b 18.561(4)
_cell_length_c 18.661(4)
_cell_measurement_reflns_used 112447
_cell_measurement_temperature 100(2)
_cell_measurement_theta_max 33.425
_cell_measurement_theta_min 0.372
_cell_volume 4757(3)
_computing_cell_refinement 'HKL3000sm (Otwinowski & Minor, 1997)'
_computing_data_collection 'PAL BL2D-SMDC Program (Shin et. al, 2016)'
_computing_data_reduction 'HKL3000sm (Otwinowski & Minor, 1997)'
_computing_structure_refinement SHELXL
_computing_structure_solution 'SHELXT 2018/2 (Sheldrick, 2018)'
_diffrn_ambient_temperature 100(2)
_diffrn_measured_fraction_theta_full 0.998
_diffrn_measured_fraction_theta_max 0.995
_diffrn_measurement_device_type 'Rayonix MX225HS CCD area detector'
_diffrn_measurement_method 'omega scan'
_diffrn_radiation_type synchrotron
_diffrn_radiation_wavelength 0.650
_diffrn_reflns_av_R_equivalents 0.0371
_diffrn_reflns_av_unetI/netI 0.0467
_diffrn_reflns_Laue_measured_fraction_full 0.998
_diffrn_reflns_Laue_measured_fraction_max 0.995
_diffrn_reflns_limit_h_max 25
_diffrn_reflns_limit_h_min -25
_diffrn_reflns_limit_k_max 25
_diffrn_reflns_limit_k_min -25
_diffrn_reflns_limit_l_max 26
_diffrn_reflns_limit_l_min -26
_diffrn_reflns_number 53512
_diffrn_reflns_point_group_measured_fraction_full 0.998
_diffrn_reflns_point_group_measured_fraction_max 0.995
_diffrn_reflns_theta_full 22.955
_diffrn_reflns_theta_max 27.000
_diffrn_reflns_theta_min 1.312
_diffrn_source 'PLSII 2D bending magnet'
_exptl_absorpt_coefficient_mu 0.439
_exptl_absorpt_correction_T_max 1.000
_exptl_absorpt_correction_T_min 0.933
_exptl_absorpt_correction_type empirical
_exptl_absorpt_process_details 'HKL3000sm Scalepack(Otwinowski et.al,2003)'
_exptl_crystal_colour colorless
_exptl_crystal_density_diffrn 1.293
_exptl_crystal_description block
_exptl_crystal_F_000 1900
_exptl_crystal_size_max 0.140
_exptl_crystal_size_mid 0.110
_exptl_crystal_size_min 0.080
_refine_diff_density_max 3.755
_refine_diff_density_min -3.382
_refine_diff_density_rms 0.155
_refine_ls_extinction_method none
_refine_ls_goodness_of_fit_ref 1.140
_refine_ls_hydrogen_treatment constr
_refine_ls_matrix_type full
_refine_ls_number_parameters 996
_refine_ls_number_reflns 27007
_refine_ls_number_restraints 480
_refine_ls_restrained_S_all 1.156
_refine_ls_R_factor_all 0.0750
_refine_ls_R_factor_gt 0.0674
_refine_ls_shift/su_max 0.002
_refine_ls_shift/su_mean 0.000
_refine_ls_structure_factor_coef Fsqd
_refine_ls_weighting_details 'w=1/[\s^2^(Fo^2^)+(0.1053P)^2^+12.6180P] where P=(Fo^2^+2Fc^2^)/3'
_refine_ls_weighting_scheme calc
_refine_ls_wR_factor_gt 0.1953
_refine_ls_wR_factor_ref 0.1998
_reflns_Friedel_coverage 0.000
_reflns_number_gt 22919
_reflns_number_total 27007
_reflns_threshold_expression 'I > 2\s(I)'
_cod_data_source_file d0cc08303h3.cif
_cod_data_source_block OTf_a_sq
_cod_depositor_comments 'Adding full bibliography for 7127941--7127948.cif.'
_cod_original_cell_volume 4758(2)
_cod_database_code 7127948
_shelx_shelxl_version_number 2018/3
_shelx_space_group_comment
;
The symmetry employed for this shelxl refinement is uniquely defined
by the following loop, which should always be used as a source of
symmetry information in preference to the above space-group names.
They are only intended as comments.
;
_shelx_estimated_absorpt_t_min 0.941
_shelx_estimated_absorpt_t_max 0.966

loop_
_space_group_symop_operation_xyz
'x, y, z'
'-x, -y, -z'

loop_
_atom_site_label
_atom_site_type_symbol
_atom_site_fract_x
_atom_site_fract_y
_atom_site_fract_z
_atom_site_U_iso_or_equiv
_atom_site_adp_type
_atom_site_occupancy
_atom_site_site_symmetry_order
_atom_site_calc_flag
_atom_site_refinement_flags_posn
_atom_site_refinement_flags_adp
_atom_site_refinement_flags_occupancy
_atom_site_disorder_assembly
_atom_site_disorder_group
Pd1 Pd 0.57734(2) 0.39213(2) 0.73515(2) 0.01654(7) Uani 1 1 d . . . . .
C1 C 0.2788(2) 0.1367(3) 0.5433(3) 0.0263(7) Uani 1 1 d . U . . .
H1A H 0.239564 0.079944 0.510020 0.039 Uiso 1 1 calc R U . . .
H1B H 0.338211 0.136943 0.578405 0.039 Uiso 1 1 calc R U . . .
H1C H 0.273635 0.151492 0.497591 0.039 Uiso 1 1 calc R U . . .
N1 N 0.4682(2) 0.4023(2) 0.7409(2) 0.0237(6) Uani 1 1 d . . . . .
O1 O 0.4797(2) -0.1689(2) 0.3589(3) 0.0413(8) Uani 1 1 d . . . . .
F1 F 0.81521(19) 0.9938(2) 1.1646(2) 0.0489(8) Uani 1 1 d . . . . .
Si1 Si 0.25038(6) 0.21674(7) 0.62732(7) 0.02101(19) Uani 1 1 d . . . . .
S1 S 0.69930(5) 1.04994(5) 1.07770(6) 0.01843(15) Uani 1 1 d . . . . .
S3 S 1.04751(10) 0.40915(13) 0.71941(11) 0.0802(7) Uani 1 1 d . . . . .
Si3 Si 0.26592(6) -0.26047(6) 0.03278(6) 0.01789(18) Uani 1 1 d . . . . .
C3 C 0.0732(3) 0.1296(4) 0.5216(4) 0.0482(13) Uani 1 1 d . U . . .
H3A H 0.088717 0.082060 0.482723 0.058 Uiso 1 1 calc R U . . .
H3AB H 0.079185 0.123982 0.573975 0.058 Uiso 1 1 calc R U . . .
N3 N 0.50888(19) 0.36222(18) 0.6001(2) 0.0188(5) Uani 1 1 d . . . . .
O3 O 0.5074(2) -0.1983(2) 0.2499(2) 0.0369(7) Uani 1 1 d . . . . .
F3 F 0.7543(2) 0.9184(2) 1.0138(3) 0.0569(9) Uani 1 1 d . . . . .
Si4 Si 0.77409(6) 0.17419(6) 0.61369(6) 0.01632(17) Uani 1 1 d . . . . .
C4 C -0.0204(3) 0.1239(5) 0.4612(4) 0.069(2) Uani 1 1 d . U . . .
H4A H -0.058445 0.067243 0.433158 0.082 Uiso 1 1 calc R U . . .
H4AB H -0.037877 0.167596 0.501582 0.082 Uiso 1 1 calc R U . . .
N4 N 0.51781(18) 0.04644(18) 0.20625(18) 0.0172(5) Uani 1 1 d . . . . .
O4 O 0.67246(19) 1.04803(19) 0.99176(19) 0.0291(6) Uani 1 1 d . . . . .
F4 F 0.7659(2) 0.7737(2) 0.8737(3) 0.0578(9) Uani 1 1 d . . . . .
F9 F 0.9728(6) 0.3969(5) 0.5530(5) 0.151(3) Uani 1 1 d . U . . .
O9 O 0.6383(2) 0.58114(19) 0.8305(3) 0.0377(7) Uani 1 1 d . . . . .
N9 N 0.5044(2) -0.1429(2) 0.3207(2) 0.0275(7) Uani 1 1 d . . . . .
C9 C 0.3087(3) 0.4029(3) 0.7240(4) 0.0426(11) Uani 1 1 d . U . . .
H9 H 0.253964 0.403818 0.718661 0.051 Uiso 1 1 calc R U . . .
F8 F 1.0110(6) 0.5225(4) 0.6655(5) 0.160(3) Uani 1 1 d . U . . .
O8 O 0.6206(2) 0.7232(2) 0.8957(3) 0.0414(8) Uani 1 1 d . . . . .
N8 N 0.68767(17) 0.06564(17) 0.32836(18) 0.0150(5) Uani 1 1 d . . . . .
C8 C 0.3272(2) 0.3252(2) 0.6892(3) 0.0248(7) Uani 1 1 d . U . . .
F7 F 0.8976(5) 0.4316(4) 0.6189(5) 0.115(2) Uani 1 1 d . U . . .
O7 O 0.6004(3) 0.6442(3) 0.7381(3) 0.0567(11) Uani 1 1 d . . . . .
N7 N 0.68270(19) 0.37633(19) 0.7240(2) 0.0204(6) Uani 1 1 d . . . . .
C7 C 0.1221(4) 0.2315(5) 0.4840(4) 0.0550(15) Uani 1 1 d . U . . .
H7A H 0.157609 0.289604 0.512827 0.066 Uiso 1 1 calc R U . . .
H7AB H 0.141396 0.190394 0.443765 0.066 Uiso 1 1 calc R U . . .
F6 F 0.7864(3) 0.6509(2) 0.8355(4) 0.0862(16) Uani 1 1 d . . . . .
O6 O 0.63697(18) 0.99603(18) 1.0752(2) 0.0275(6) Uani 1 1 d . . . . .
C6 C 0.0276(5) 0.2222(6) 0.4231(5) 0.077(2) Uani 1 1 d . U . . .
H6A H 0.010723 0.268547 0.461540 0.092 Uiso 1 1 calc R U . . .
H6AB H 0.020538 0.228036 0.370570 0.092 Uiso 1 1 calc R U . . .
N6 N 0.3544(2) -0.41643(18) 0.1327(2) 0.0228(6) Uani 1 1 d . . . . .
F5 F 0.8009(2) 0.7299(3) 0.9694(3) 0.0830(14) Uani 1 1 d . . . . .
O5 O 0.7427(2) 1.13317(18) 1.1634(2) 0.0319(6) Uani 1 1 d . . . . .
C5 C -0.0314(4) 0.1371(6) 0.3833(4) 0.081(3) Uani 1 1 d . U . . .
H5A H -0.018364 0.090796 0.340014 0.097 Uiso 1 1 calc R U . . .
H5AB H -0.092015 0.134771 0.346617 0.097 Uiso 1 1 calc R U . . .
N5 N 0.48868(18) -0.12976(17) 0.08333(19) 0.0167(5) Uani 1 1 d . . . . .
C11 C 0.4492(3) 0.4761(3) 0.7736(4) 0.0421(11) Uani 1 1 d . U . . .
H11 H 0.491056 0.527823 0.802459 0.051 Uiso 1 1 calc R U . . .
O11 O 1.1308(4) 0.4222(6) 0.7317(5) 0.185(5) Uani 1 1 d . U . . .
O10 O 1.0403(3) 0.4659(4) 0.7989(3) 0.0818(18) Uani 1 1 d . U . . .
C10 C 0.3693(4) 0.4781(3) 0.7661(5) 0.0518(14) Uani 1 1 d . U . . .
H10 H 0.356674 0.530807 0.789670 0.062 Uiso 1 1 calc R U . . .
C12 C 0.4088(2) 0.3296(2) 0.7005(3) 0.0215(6) Uani 1 1 d . U . . .
H12 H 0.423469 0.277967 0.678276 0.026 Uiso 1 1 calc R U . . .
O12 O 0.9997(3) 0.3223(3) 0.6689(3) 0.0690(13) Uani 1 1 d . U . . .
C14 C 0.2383(3) 0.2258(2) 0.7819(3) 0.0269(7) Uani 1 1 d . U . . .
H14 H 0.204230 0.263341 0.778070 0.032 Uiso 1 1 calc R U . . .
C13 C 0.2684(2) 0.1906(2) 0.7189(2) 0.0181(6) Uani 1 1 d . U . . .
C15 C 0.2586(3) 0.2054(3) 0.8502(3) 0.0322(8) Uani 1 1 d . U . . .
H15 H 0.239215 0.229734 0.893627 0.039 Uiso 1 1 calc R U . . .
C16 C 0.3073(3) 0.1497(2) 0.8544(3) 0.0262(7) Uani 1 1 d . U . . .
H16 H 0.320686 0.135885 0.900876 0.031 Uiso 1 1 calc R U . . .
C17 C 0.3173(2) 0.1353(2) 0.7286(2) 0.0184(6) Uani 1 1 d . U . . .
H17 H 0.338581 0.110736 0.687017 0.022 Uiso 1 1 calc R U . . .
C19 C 0.2584(2) 0.1205(2) 0.2550(2) 0.0197(6) Uani 1 1 d . U . . .
H19 H 0.255158 0.166285 0.240621 0.024 Uiso 1 1 calc R U . . .
C18 C 0.3942(2) 0.0697(2) 0.3845(2) 0.0213(6) Uani 1 1 d . U . . .
H18A H 0.456257 0.081637 0.424357 0.032 Uiso 1 1 calc R U . . .
H18B H 0.369406 0.009778 0.332915 0.032 Uiso 1 1 calc R U . . .
H18C H 0.366788 0.081427 0.422312 0.032 Uiso 1 1 calc R U . . .
C01Z C 0.7843(3) 0.9983(3) 1.0877(3) 0.0318(8) Uani 1 1 d . U . . .
C20 C 0.2054(3) 0.1286(3) 0.3030(3) 0.0325(9) Uani 1 1 d . U . . .
H20A H 0.208881 0.085271 0.320194 0.039 Uiso 1 1 calc R U . . .
H20B H 0.230127 0.185519 0.361638 0.039 Uiso 1 1 calc R U . . .
C21 C 0.1110(3) 0.1166(4) 0.2381(3) 0.0461(12) Uani 1 1 d . U . . .
H21A H 0.078179 0.119063 0.269601 0.055 Uiso 1 1 calc R U . . .
H21B H 0.107005 0.163500 0.226387 0.055 Uiso 1 1 calc R U . . .
C22 C 0.0710(3) 0.0315(4) 0.1443(3) 0.0421(11) Uani 1 1 d . U . . .
H22A H 0.069321 -0.015699 0.155223 0.051 Uiso 1 1 calc R U . . .
H22B H 0.011124 0.027049 0.102557 0.051 Uiso 1 1 calc R U . . .
C23 C 0.1229(3) 0.0235(3) 0.0966(3) 0.0335(9) Uani 1 1 d . U . . .
H23A H 0.119544 0.067210 0.079887 0.040 Uiso 1 1 calc R U . . .
H23B H 0.097708 -0.033176 0.037638 0.040 Uiso 1 1 calc R U . . .
C24 C 0.2173(3) 0.0348(3) 0.1607(3) 0.0298(8) Uani 1 1 d . U . . .
H24A H 0.249659 0.031718 0.128618 0.036 Uiso 1 1 calc R U . . .
H24B H 0.221054 -0.012043 0.172521 0.036 Uiso 1 1 calc R U . . .
C28 C 0.4954(3) 0.4241(2) 0.5817(3) 0.0290(8) Uani 1 1 d . U . . .
H28 H 0.521193 0.482086 0.632135 0.035 Uiso 1 1 calc R U . . .
C27 C 0.4443(3) 0.4044(3) 0.4900(3) 0.0369(10) Uani 1 1 d . U . . .
H27 H 0.434107 0.448396 0.477649 0.044 Uiso 1 1 calc R U . . .
C26 C 0.4081(3) 0.3196(2) 0.4165(3) 0.0304(9) Uani 1 1 d . U . . .
H26 H 0.373231 0.305745 0.353580 0.036 Uiso 1 1 calc R U . . .
C25 C 0.4225(2) 0.2545(2) 0.4343(2) 0.0196(6) Uani 1 1 d . U . . .
Pd2 Pd 0.59100(2) -0.03368(2) 0.20411(2) 0.01349(7) Uani 1 1 d . . . . .
C2 C 0.1358(3) 0.2157(3) 0.5625(3) 0.0335(9) Uani 1 1 d . U . . .
H2 H 0.124320 0.262641 0.608036 0.040 Uiso 1 1 calc R U . . .
N2 N 0.33585(19) 0.11476(18) 0.7941(2) 0.0190(5) Uani 1 1 d . . . . .
O2 O 0.5285(2) -0.0674(2) 0.3472(3) 0.0414(8) Uani 1 1 d . . . . .
F2 F 0.84966(19) 1.0395(2) 1.0932(3) 0.0538(8) Uani 1 1 d . . . . .
Si2 Si 0.37541(6) 0.13850(6) 0.33513(6) 0.01585(17) Uani 1 1 d . . . . .
S2 S 0.64196(7) 0.65976(6) 0.83260(7) 0.0278(2) Uani 1 1 d . . . . .
C29 C 0.4731(2) 0.2796(2) 0.5282(2) 0.0175(6) Uani 1 1 d . U . . .
H29 H 0.483072 0.236792 0.542613 0.021 Uiso 1 1 calc R U . . .
C02W C 0.7558(4) 0.7062(3) 0.8818(4) 0.0454(12) Uani 1 1 d . U . . .
C036 C 0.9765(8) 0.4440(5) 0.6333(7) 0.087(2) Uani 1 1 d . U . . .
C36 C 0.1536(2) -0.2877(2) -0.0644(2) 0.0228(7) Uani 1 1 d . U . . .
H36 H 0.145085 -0.337562 -0.124060 0.027 Uiso 1 1 calc R U . . .
C35 C 0.2844(2) -0.1752(2) 0.1493(3) 0.0252(7) Uani 1 1 d . U . . .
H35A H 0.342680 -0.163989 0.198907 0.038 Uiso 1 1 calc R U . . .
H35B H 0.242136 -0.193662 0.161431 0.038 Uiso 1 1 calc R U . . .
H35C H 0.278152 -0.123074 0.148973 0.038 Uiso 1 1 calc R U . . .
C34 C 0.4795(2) 0.0620(2) 0.2575(2) 0.0151(6) Uani 1 1 d . U . . .
H34 H 0.485729 0.032794 0.289278 0.018 Uiso 1 1 calc R U . . .
C33 C 0.5096(2) 0.0862(2) 0.1597(2) 0.0191(6) Uani 1 1 d . U . . .
H33 H 0.536226 0.074085 0.122946 0.023 Uiso 1 1 calc R U . . .
C32 C 0.4631(2) 0.1444(2) 0.1645(3) 0.0232(7) Uani 1 1 d . U . . .
H32 H 0.458396 0.172898 0.132297 0.028 Uiso 1 1 calc R U . . .
C31 C 0.4234(2) 0.1607(2) 0.2170(2) 0.0204(6) Uani 1 1 d . U . . .
H31 H 0.390734 0.200132 0.219857 0.025 Uiso 1 1 calc R U . . .
C30 C 0.4308(2) 0.1198(2) 0.2659(2) 0.0163(6) Uani 1 1 d . U . . .
C37 C 0.1395(2) -0.2133(3) -0.0792(3) 0.0318(9) Uani 1 1 d . U . . .
H37A H 0.154128 -0.161510 -0.018808 0.038 Uiso 1 1 calc R U . . .
H37B H 0.178442 -0.201855 -0.099366 0.038 Uiso 1 1 calc R U . . .
C38 C 0.0458(3) -0.2329(4) -0.1538(4) 0.0442(12) Uani 1 1 d . U . . .
H38A H 0.038140 -0.182489 -0.158648 0.053 Uiso 1 1 calc R U . . .
H38B H 0.033200 -0.280705 -0.215903 0.053 Uiso 1 1 calc R U . . .
C39 C -0.0170(3) -0.2564(4) -0.1288(5) 0.0525(14) Uani 1 1 d . U . . .
H39A H -0.007325 -0.207132 -0.069078 0.063 Uiso 1 1 calc R U . . .
H39B H -0.076794 -0.270266 -0.178900 0.063 Uiso 1 1 calc R U . . .
C40 C -0.0053(3) -0.3322(4) -0.1183(4) 0.0456(12) Uani 1 1 d . U . . .
H40A H -0.019175 -0.382601 -0.179405 0.055 Uiso 1 1 calc R U . . .
H40B H -0.045638 -0.345404 -0.100447 0.055 Uiso 1 1 calc R U . . .
C41 C 0.0877(3) -0.3139(3) -0.0428(3) 0.0343(9) Uani 1 1 d . U . . .
H41A H 0.094432 -0.365358 -0.039935 0.041 Uiso 1 1 calc R U . . .
H41B H 0.099310 -0.267524 0.019519 0.041 Uiso 1 1 calc R U . . .
C42 C 0.3500(2) -0.2247(2) 0.0130(2) 0.0185(6) Uani 1 1 d . U . . .
C43 C 0.3448(3) -0.2614(2) -0.0747(3) 0.0274(8) Uani 1 1 d . U . . .
H43 H 0.295909 -0.307345 -0.129351 0.033 Uiso 1 1 calc R U . . .
C44 C 0.4109(3) -0.2309(3) -0.0817(3) 0.0338(9) Uani 1 1 d . U . . .
H44 H 0.407403 -0.255389 -0.141025 0.041 Uiso 1 1 calc R U . . .
C45 C 0.4820(3) -0.1644(3) -0.0012(2) 0.0272(8) Uani 1 1 d . U . . .
H45 H 0.526922 -0.142876 -0.005831 0.033 Uiso 1 1 calc R U . . .
C46 C 0.4244(2) -0.1591(2) 0.0899(2) 0.0168(6) Uani 1 1 d . U . . .
H46 H 0.430201 -0.133660 0.150328 0.020 Uiso 1 1 calc R U . . .
C47 C 0.2846(2) -0.3578(2) 0.0372(2) 0.0222(7) Uani 1 1 d . U . . .
C48 C 0.2545(4) -0.4389(3) -0.0428(3) 0.0522(15) Uani 1 1 d . U . . .
H48 H 0.218785 -0.448040 -0.103580 0.063 Uiso 1 1 calc R U . . .
C49 C 0.2767(6) -0.5066(3) -0.0339(4) 0.076(2) Uani 1 1 d . U . . .
H49 H 0.258302 -0.561568 -0.088381 0.092 Uiso 1 1 calc R U . . .
C50 C 0.3256(5) -0.4934(3) 0.0549(3) 0.0583(17) Uani 1 1 d . U . . .
H50 H 0.339086 -0.540161 0.060740 0.070 Uiso 1 1 calc R U . . .
C51 C 0.3351(2) -0.3506(2) 0.1234(2) 0.0181(6) Uani 1 1 d . U . . .
H51 H 0.357215 -0.295797 0.179129 0.022 Uiso 1 1 calc R U . . .
C52 C 0.6883(2) 0.0946(2) 0.5904(3) 0.0231(7) Uani 1 1 d . U . . .
H52A H 0.631688 0.097308 0.551492 0.035 Uiso 1 1 calc R U . . .
H52B H 0.694658 0.107105 0.650304 0.035 Uiso 1 1 calc R U . . .
H52C H 0.693231 0.037437 0.557132 0.035 Uiso 1 1 calc R U . . .
C53 C 0.8978(3) 0.1796(4) 0.7767(3) 0.0412(11) Uani 1 1 d . U . . .
H53A H 0.857198 0.128694 0.757953 0.049 Uiso 1 1 calc R U . . .
H53B H 0.884245 0.230619 0.813115 0.049 Uiso 1 1 calc R U . . .
C54 C 0.9913(4) 0.1837(5) 0.8393(4) 0.0590(16) Uani 1 1 d . U . . .
H54A H 1.030887 0.238764 0.865409 0.071 Uiso 1 1 calc R U . . .
H54B H 0.995565 0.181172 0.892714 0.071 Uiso 1 1 calc R U . . .
C55 C 1.0185(3) 0.1125(4) 0.7854(4) 0.0510(13) Uani 1 1 d . U . . .
H55A H 0.984106 0.057942 0.766846 0.061 Uiso 1 1 calc R U . . .
H55B H 1.079829 0.120291 0.826673 0.061 Uiso 1 1 calc R U . . .
C56 C 1.0069(3) 0.1084(3) 0.6978(4) 0.0377(10) Uani 1 1 d . U . . .
H56A H 1.022373 0.058495 0.662333 0.045 Uiso 1 1 calc R U . . .
H56B H 1.046120 0.160240 0.716477 0.045 Uiso 1 1 calc R U . . .
C57 C 0.9141(3) 0.1013(3) 0.6344(3) 0.0329(9) Uani 1 1 d . U . . .
H57A H 0.908817 0.101019 0.579198 0.039 Uiso 1 1 calc R U . . .
H57B H 0.875364 0.046973 0.611177 0.039 Uiso 1 1 calc R U . . .
C58 C 0.8866(2) 0.1752(2) 0.6875(2) 0.0225(7) Uani 1 1 d . U . . .
H58 H 0.926738 0.228705 0.709333 0.027 Uiso 1 1 calc R U . . .
C59 C 0.7648(2) 0.2850(2) 0.6762(2) 0.0206(6) Uani 1 1 d . U . . .
C60 C 0.8302(3) 0.3577(3) 0.7163(4) 0.0429(12) Uani 1 1 d . U . . .
H60 H 0.881547 0.352026 0.714451 0.051 Uiso 1 1 calc R U . . .
C61 C 0.8200(4) 0.4377(3) 0.7585(5) 0.0583(17) Uani 1 1 d . U . . .
H61 H 0.864242 0.487019 0.785815 0.070 Uiso 1 1 calc R U . . .
C62 C 0.7452(3) 0.4454(3) 0.7606(4) 0.0438(12) Uani 1 1 d . U . . .
H62 H 0.737755 0.500315 0.788307 0.053 Uiso 1 1 calc R U . . .
C63 C 0.6923(2) 0.2989(2) 0.6829(2) 0.0174(6) Uani 1 1 d . U . . .
H63 H 0.647198 0.250852 0.656783 0.021 Uiso 1 1 calc R U . . .
C64 C 0.7586(2) 0.1535(2) 0.4981(2) 0.0171(6) Uani 1 1 d . U . . .
C65 C 0.8073(2) 0.2118(2) 0.4956(2) 0.0267(8) Uani 1 1 d . U . . .
H65 H 0.849248 0.261962 0.552725 0.032 Uiso 1 1 calc R U . . .
C66 C 0.7943(2) 0.1963(3) 0.4101(3) 0.0286(8) Uani 1 1 d . U . . .
H66 H 0.826611 0.236252 0.408444 0.034 Uiso 1 1 calc R U . . .
C67 C 0.7342(2) 0.1227(2) 0.3273(2) 0.0210(6) Uani 1 1 d . U . . .
H67 H 0.725663 0.112133 0.268862 0.025 Uiso 1 1 calc R U . . .
C68 C 0.6985(2) 0.0813(2) 0.4113(2) 0.0161(6) Uani 1 1 d . U . . .
H68 H 0.663596 0.041244 0.410411 0.019 Uiso 1 1 calc R U . . .

loop_
_atom_site_aniso_label
_atom_site_aniso_U_11
_atom_site_aniso_U_22
_atom_site_aniso_U_33
_atom_site_aniso_U_23
_atom_site_aniso_U_13
_atom_site_aniso_U_12
Pd1 0.02027(13) 0.01330(12) 0.01513(12) 0.00896(9) 0.00696(10) 0.00336(9)
C1 0.0229(16) 0.0345(19) 0.0195(16) 0.0134(15) 0.0103(14) 0.0119(15)
N1 0.0270(15) 0.0217(14) 0.0276(15) 0.0161(12) 0.0146(13) 0.0081(12)
O1 0.0367(17) 0.0490(19) 0.0426(18) 0.0340(16) 0.0138(15) 0.0018(15)
F1 0.0338(14) 0.0521(17) 0.0579(19) 0.0441(16) 0.0053(13) 0.0112(13)
Si1 0.0173(4) 0.0263(5) 0.0221(4) 0.0163(4) 0.0082(4) 0.0097(4)
S1 0.0195(4) 0.0176(3) 0.0182(4) 0.0121(3) 0.0070(3) 0.0022(3)
S3 0.0350(7) 0.0867(12) 0.0385(7) -0.0187(7) 0.0180(6) -0.0324(8)
Si3 0.0157(4) 0.0166(4) 0.0141(4) 0.0092(3) 0.0015(3) -0.0015(3)
C3 0.0225(19) 0.059(3) 0.036(2) 0.011(2) 0.0112(18) 0.008(2)
N3 0.0224(13) 0.0151(12) 0.0176(13) 0.0104(11) 0.0074(11) 0.0040(11)
O3 0.0318(16) 0.0342(16) 0.0379(16) 0.0210(14) 0.0109(13) 0.0091(13)
F3 0.0555(19) 0.0315(15) 0.064(2) 0.0121(14) 0.0302(17) 0.0217(14)
Si4 0.0134(4) 0.0154(4) 0.0110(4) 0.0053(3) 0.0017(3) -0.0017(3)
C4 0.023(2) 0.094(5) 0.042(3) 0.008(3) 0.012(2) 0.017(3)
N4 0.0167(12) 0.0184(12) 0.0087(11) 0.0090(10) -0.0007(9) -0.0040(10)
O4 0.0306(14) 0.0314(14) 0.0208(12) 0.0186(11) 0.0052(11) -0.0004(12)
F4 0.063(2) 0.0313(15) 0.075(2) 0.0271(16) 0.0338(19) 0.0000(14)
F9 0.214(7) 0.120(5) 0.084(4) 0.020(4) 0.088(5) 0.017(5)
O9 0.0420(17) 0.0236(14) 0.059(2) 0.0293(15) 0.0267(16) 0.0111(13)
N9 0.0214(14) 0.0261(15) 0.0316(17) 0.0214(14) 0.0047(13) 0.0020(12)
C9 0.039(2) 0.037(2) 0.066(3) 0.029(2) 0.035(2) 0.019(2)
F8 0.244(8) 0.073(3) 0.137(5) 0.031(3) 0.111(5) -0.034(4)
O8 0.0461(19) 0.0343(17) 0.051(2) 0.0256(16) 0.0263(17) 0.0170(15)
N8 0.0115(11) 0.0143(11) 0.0112(11) 0.0062(9) 0.0005(9) -0.0009(9)
C8 0.0269(17) 0.0246(17) 0.0337(19) 0.0222(15) 0.0160(15) 0.0114(14)
F7 0.129(5) 0.078(3) 0.122(5) 0.056(3) 0.050(4) 0.023(3)
O7 0.078(3) 0.043(2) 0.0344(18) 0.0273(17) 0.0116(19) 0.003(2)
N7 0.0172(12) 0.0162(13) 0.0232(14) 0.0088(11) 0.0089(11) 0.0020(11)
C7 0.047(3) 0.090(4) 0.042(3) 0.046(3) 0.020(2) 0.045(3)
F6 0.082(3) 0.0377(18) 0.164(5) 0.041(2) 0.096(3) 0.0221(19)
O6 0.0259(13) 0.0289(14) 0.0326(14) 0.0205(12) 0.0145(11) 0.0021(11)
C6 0.064(4) 0.131(6) 0.044(3) 0.052(4) 0.025(3) 0.070(4)
N6 0.0343(16) 0.0144(12) 0.0149(13) 0.0096(11) 0.0073(12) 0.0035(12)
F5 0.0410(19) 0.112(4) 0.069(3) 0.055(3) 0.0018(18) 0.005(2)
O5 0.0457(17) 0.0199(12) 0.0231(13) 0.0106(11) 0.0138(12) 0.0005(12)
C5 0.037(3) 0.130(6) 0.033(3) 0.019(3) 0.012(2) 0.045(4)
N5 0.0165(12) 0.0147(12) 0.0110(11) 0.0073(10) 0.0012(10) -0.0031(10)
C11 0.045(2) 0.0209(18) 0.068(3) 0.020(2) 0.038(2) 0.0086(18)
O11 0.053(3) 0.198(7) 0.094(4) -0.076(4) 0.053(3) -0.064(4)
O10 0.051(3) 0.090(4) 0.054(3) 0.002(2) 0.032(2) -0.003(2)
C10 0.050(3) 0.032(2) 0.090(4) 0.031(3) 0.049(3) 0.023(2)
C12 0.0236(16) 0.0212(15) 0.0269(16) 0.0178(14) 0.0127(13) 0.0103(13)
O12 0.0326(19) 0.071(3) 0.064(3) 0.018(2) 0.0157(19) 0.004(2)
C14 0.0298(18) 0.0238(17) 0.0355(19) 0.0178(15) 0.0207(16) 0.0115(15)
C13 0.0146(13) 0.0155(13) 0.0225(15) 0.0116(12) 0.0067(12) 0.0036(11)
C15 0.040(2) 0.0321(19) 0.037(2) 0.0198(17) 0.0285(19) 0.0128(17)
C16 0.0329(18) 0.0258(17) 0.0243(17) 0.0148(14) 0.0166(15) 0.0022(15)
C17 0.0141(13) 0.0185(14) 0.0177(14) 0.0112(12) 0.0031(11) 0.0009(11)
C19 0.0211(15) 0.0225(15) 0.0177(14) 0.0134(12) 0.0085(12) 0.0069(13)
C18 0.0294(17) 0.0207(15) 0.0200(15) 0.0154(13) 0.0123(13) 0.0071(13)
C01Z 0.0280(18) 0.0254(18) 0.037(2) 0.0171(16) 0.0132(16) 0.0048(15)
C20 0.0245(17) 0.052(2) 0.0232(17) 0.0207(17) 0.0124(15) 0.0153(18)
C21 0.028(2) 0.074(4) 0.034(2) 0.027(2) 0.0154(18) 0.021(2)
C22 0.0223(18) 0.061(3) 0.036(2) 0.029(2) 0.0065(17) 0.0029(19)
C23 0.0260(18) 0.038(2) 0.0217(17) 0.0138(16) 0.0041(15) 0.0047(16)
C24 0.0253(17) 0.0299(19) 0.0219(17) 0.0108(15) 0.0062(14) 0.0057(15)
C28 0.042(2) 0.0160(15) 0.0223(17) 0.0116(13) 0.0098(15) 0.0030(15)
C27 0.058(3) 0.0204(17) 0.0278(19) 0.0186(15) 0.0126(19) 0.0063(18)
C26 0.046(2) 0.0202(16) 0.0218(16) 0.0160(14) 0.0100(16) 0.0058(16)
C25 0.0248(15) 0.0168(14) 0.0173(14) 0.0121(12) 0.0078(12) 0.0040(12)
Pd2 0.01223(11) 0.01301(11) 0.00961(11) 0.00640(9) 0.00129(8) -0.00124(8)
C2 0.0228(17) 0.048(2) 0.0272(18) 0.0198(18) 0.0107(15) 0.0211(17)
N2 0.0187(12) 0.0160(12) 0.0168(12) 0.0095(10) 0.0047(10) -0.0040(10)
O2 0.0362(17) 0.0244(14) 0.0482(19) 0.0216(14) 0.0082(15) -0.0010(13)
F2 0.0316(14) 0.063(2) 0.089(3) 0.051(2) 0.0352(16) 0.0156(14)
Si2 0.0193(4) 0.0157(4) 0.0141(4) 0.0108(3) 0.0066(3) 0.0045(3)
S2 0.0371(5) 0.0194(4) 0.0306(5) 0.0192(4) 0.0139(4) 0.0071(4)
C29 0.0219(14) 0.0148(13) 0.0173(14) 0.0105(12) 0.0091(12) 0.0043(12)
C02W 0.043(3) 0.032(2) 0.056(3) 0.020(2) 0.026(2) 0.0033(19)
C036 0.123(6) 0.059(4) 0.077(4) 0.023(3) 0.064(4) 0.000(4)
C36 0.0161(14) 0.0251(16) 0.0187(15) 0.0138(13) 0.0007(12) -0.0021(13)
C35 0.0227(16) 0.0257(17) 0.0186(15) 0.0103(14) 0.0060(13) 0.0048(14)
C34 0.0160(13) 0.0153(13) 0.0117(12) 0.0089(11) 0.0037(11) 0.0008(11)
C33 0.0202(14) 0.0228(15) 0.0150(13) 0.0128(12) 0.0069(12) 0.0030(12)
C32 0.0280(17) 0.0281(17) 0.0225(16) 0.0206(14) 0.0119(14) 0.0084(14)
C31 0.0245(15) 0.0217(15) 0.0214(15) 0.0163(13) 0.0111(13) 0.0099(13)
C30 0.0169(13) 0.0152(13) 0.0143(13) 0.0099(11) 0.0041(11) 0.0023(11)
C37 0.0184(16) 0.037(2) 0.036(2) 0.0268(18) 0.0036(15) 0.0003(15)
C38 0.0223(18) 0.057(3) 0.055(3) 0.044(3) 0.0049(18) 0.0057(19)
C39 0.0201(19) 0.073(4) 0.072(4) 0.055(3) 0.012(2) 0.009(2)
C40 0.0177(17) 0.060(3) 0.058(3) 0.042(3) 0.0072(18) -0.0017(18)
C41 0.0202(17) 0.044(2) 0.038(2) 0.0287(19) 0.0072(16) -0.0002(16)
C42 0.0169(14) 0.0151(13) 0.0178(14) 0.0119(12) 0.0017(12) -0.0008(11)
C43 0.0252(17) 0.0231(16) 0.0148(15) 0.0066(13) 0.0007(13) -0.0085(14)
C44 0.035(2) 0.036(2) 0.0136(15) 0.0070(15) 0.0073(15) -0.0084(17)
C45 0.0259(17) 0.0307(18) 0.0151(15) 0.0094(14) 0.0070(13) -0.0073(15)
C46 0.0153(13) 0.0184(14) 0.0153(13) 0.0117(12) 0.0040(11) 0.0024(11)
C47 0.0231(15) 0.0165(14) 0.0171(14) 0.0103(12) 0.0022(12) -0.0034(12)
C48 0.079(4) 0.0219(19) 0.0155(17) 0.0090(15) -0.003(2) -0.005(2)
C49 0.136(6) 0.018(2) 0.025(2) 0.0084(17) 0.008(3) 0.009(3)
C50 0.105(5) 0.0160(18) 0.026(2) 0.0115(16) 0.013(2) 0.011(2)
C51 0.0185(14) 0.0138(13) 0.0163(14) 0.0094(11) 0.0036(11) -0.0003(11)
C52 0.0236(16) 0.0168(14) 0.0219(16) 0.0076(13) 0.0098(13) -0.0025(13)
C53 0.038(2) 0.064(3) 0.0259(19) 0.028(2) 0.0143(17) 0.022(2)
C54 0.050(3) 0.091(4) 0.031(2) 0.038(3) 0.010(2) 0.032(3)
C55 0.035(2) 0.077(4) 0.054(3) 0.050(3) 0.016(2) 0.026(2)
C56 0.0223(18) 0.050(3) 0.044(2) 0.030(2) 0.0139(17) 0.0150(18)
C57 0.0217(17) 0.039(2) 0.0288(19) 0.0163(17) 0.0080(15) 0.0093(16)
C58 0.0168(14) 0.0268(17) 0.0172(14) 0.0124(13) 0.0033(12) 0.0018(13)
C59 0.0177(14) 0.0153(14) 0.0182(14) 0.0048(12) 0.0062(12) -0.0017(12)
C60 0.029(2) 0.0214(18) 0.057(3) 0.0030(18) 0.026(2) -0.0052(16)
C61 0.043(3) 0.0167(18) 0.092(4) 0.006(2) 0.042(3) -0.0050(18)
C62 0.039(2) 0.0134(16) 0.066(3) 0.0082(18) 0.032(2) 0.0010(16)
C63 0.0171(14) 0.0141(13) 0.0124(13) 0.0060(11) 0.0028(11) -0.0025(11)
C64 0.0121(12) 0.0170(14) 0.0136(13) 0.0072(11) 0.0015(11) -0.0009(11)
C65 0.0237(16) 0.0236(16) 0.0153(15) 0.0064(13) 0.0021(13) -0.0096(14)
C66 0.0222(16) 0.0298(18) 0.0230(17) 0.0141(15) 0.0045(14) -0.0102(14)
C67 0.0168(14) 0.0257(16) 0.0173(14) 0.0136(13) 0.0042(12) -0.0003(13)
C68 0.0133(13) 0.0154(13) 0.0138(13) 0.0086(11) 0.0019(11) 0.0009(11)

loop_
_atom_type_symbol
_atom_type_description
_atom_type_scat_dispersion_real
_atom_type_scat_dispersion_imag
_atom_type_scat_source
C C 0.0024 0.0013 'International Tables Vol C Tables 4.2.6.8 and 6.1.1.4'
H H 0.0000 0.0000 'International Tables Vol C Tables 4.2.6.8 and 6.1.1.4'
N N 0.0048 0.0027 'International Tables Vol C Tables 4.2.6.8 and 6.1.1.4'
O O 0.0087 0.0050 'International Tables Vol C Tables 4.2.6.8 and 6.1.1.4'
F F 0.0144 0.0085 'International Tables Vol C Tables 4.2.6.8 and 6.1.1.4'
Si Si 0.0705 0.0592 'International Tables Vol C Tables 4.2.6.8 and 6.1.1.4'
S S 0.1077 0.1040 'International Tables Vol C Tables 4.2.6.8 and 6.1.1.4'
Pd Pd -1.2158 0.8611 'International Tables Vol C Tables 4.2.6.8 and 6.1.1.4'

loop_
_geom_angle_atom_site_label_1
_geom_angle_atom_site_label_2
_geom_angle_atom_site_label_3
_geom_angle
_geom_angle_site_symmetry_1
_geom_angle_site_symmetry_3
_geom_angle_publ_flag
N6 Pd1 N7 88.31(14) 2_656 . ?
N6 Pd1 N3 177.43(12) 2_656 . ?
N7 Pd1 N3 90.75(13) . . ?
N6 Pd1 N1 93.17(14) 2_656 . ?
N7 Pd1 N1 177.28(12) . . ?
N3 Pd1 N1 87.68(13) . . ?
Si1 C1 H1A 109.5 . . ?
Si1 C1 H1B 109.5 . . ?
H1A C1 H1B 109.5 . . ?
Si1 C1 H1C 109.5 . . ?
H1A C1 H1C 109.5 . . ?
H1B C1 H1C 109.5 . . ?
C11 N1 C12 119.0(4) . . ?
C11 N1 Pd1 123.6(3) . . ?
C12 N1 Pd1 117.1(3) . . ?
C1 Si1 C2 110.49(19) . . ?
C1 Si1 C13 108.21(17) . . ?
C2 Si1 C13 111.35(18) . . ?
C1 Si1 C8 107.93(19) . . ?
C2 Si1 C8 110.8(2) . . ?
C13 Si1 C8 107.96(17) . . ?
O4 S1 O5 115.81(17) . . ?
O4 S1 O6 115.74(18) . . ?
O5 S1 O6 113.68(18) . . ?
O4 S1 C01Z 103.5(2) . . ?
O5 S1 C01Z 102.9(2) . . ?
O6 S1 C01Z 102.56(19) . . ?
O11 S3 O12 114.7(5) . . ?
O11 S3 O10 116.2(3) . . ?
O12 S3 O10 115.5(3) . . ?
O11 S3 C036 108.1(6) . . ?
O12 S3 C036 100.9(3) . . ?
O10 S3 C036 98.4(4) . . ?
C35 Si3 C36 111.36(18) . . ?
C35 Si3 C47 108.84(17) . . ?
C36 Si3 C47 109.69(16) . . ?
C35 Si3 C42 108.58(17) . . ?
C36 Si3 C42 112.13(16) . . ?
C47 Si3 C42 106.06(17) . . ?
C4 C3 C2 111.1(6) . . ?
C4 C3 H3A 109.4 . . ?
C2 C3 H3A 109.4 . . ?
C4 C3 H3AB 109.4 . . ?
C2 C3 H3AB 109.4 . . ?
H3A C3 H3AB 108.0 . . ?
C28 N3 C29 119.6(3) . . ?
C28 N3 Pd1 120.1(2) . . ?
C29 N3 Pd1 120.1(2) . . ?
C52 Si4 C58 113.84(18) . . ?
C52 Si4 C64 109.54(16) . . ?
C58 Si4 C64 109.11(16) . . ?
C52 Si4 C59 110.28(17) . . ?
C58 Si4 C59 107.77(17) . . ?
C64 Si4 C59 105.99(16) . . ?
C5 C4 C3 111.2(5) . . ?
C5 C4 H4A 109.4 . . ?
C3 C4 H4A 109.4 . . ?
C5 C4 H4AB 109.4 . . ?
C3 C4 H4AB 109.4 . . ?
H4A C4 H4AB 108.0 . . ?
C33 N4 C34 120.3(3) . . ?
C33 N4 Pd2 120.5(2) . . ?
C34 N4 Pd2 119.2(2) . . ?
O1 N9 O2 125.5(4) . . ?
O1 N9 O3 117.2(4) . . ?
O2 N9 O3 117.2(4) . . ?
C10 C9 C8 120.4(4) . . ?
C10 C9 H9 119.8 . . ?
C8 C9 H9 119.8 . . ?
C67 N8 C68 119.7(3) . . ?
C67 N8 Pd2 118.7(2) . . ?
C68 N8 Pd2 121.0(2) . . ?
C12 C8 C9 116.1(4) . . ?
C12 C8 Si1 118.4(3) . . ?
C9 C8 Si1 125.5(3) . . ?
C63 N7 C62 119.5(3) . . ?
C63 N7 Pd1 121.4(2) . . ?
C62 N7 Pd1 119.1(3) . . ?
C6 C7 C2 111.5(5) . . ?
C6 C7 H7A 109.3 . . ?
C2 C7 H7A 109.3 . . ?
C6 C7 H7AB 109.3 . . ?
C2 C7 H7AB 109.3 . . ?
H7A C7 H7AB 108.0 . . ?
C5 C6 C7 112.1(6) . . ?
C5 C6 H6A 109.2 . . ?
C7 C6 H6A 109.2 . . ?
C5 C6 H6AB 109.2 . . ?
C7 C6 H6AB 109.2 . . ?
H6A C6 H6AB 107.9 . . ?
C50 N6 C51 118.6(3) . . ?
C50 N6 Pd1 124.2(3) . 2_656 ?
C51 N6 Pd1 117.2(2) . 2_656 ?
C6 C5 C4 111.1(5) . . ?
C6 C5 H5A 109.4 . . ?
C4 C5 H5A 109.4 . . ?
C6 C5 H5AB 109.4 . . ?
C4 C5 H5AB 109.4 . . ?
H5A C5 H5AB 108.0 . . ?
C45 N5 C46 119.5(3) . . ?
C45 N5 Pd2 123.6(2) . . ?
C46 N5 Pd2 117.0(2) . . ?
N1 C11 C10 121.1(4) . . ?
N1 C11 H11 119.4 . . ?
C10 C11 H11 119.4 . . ?
C9 C10 C11 119.3(4) . . ?
C9 C10 H10 120.3 . . ?
C11 C10 H10 120.3 . . ?
N1 C12 C8 124.1(3) . . ?
N1 C12 H12 118.0 . . ?
C8 C12 H12 118.0 . . ?
C15 C14 C13 119.7(4) . . ?
C15 C14 H14 120.1 . . ?
C13 C14 H14 120.1 . . ?
C17 C13 C14 116.6(3) . . ?
C17 C13 Si1 119.2(3) . . ?
C14 C13 Si1 124.2(3) . . ?
C16 C15 C14 119.7(4) . . ?
C16 C15 H15 120.1 . . ?
C14 C15 H15 120.1 . . ?
N2 C16 C15 121.3(4) . . ?
N2 C16 H16 119.3 . . ?
C15 C16 H16 119.3 . . ?
N2 C17 C13 123.5(3) . . ?
N2 C17 H17 118.2 . . ?
C13 C17 H17 118.2 . . ?
C24 C19 C20 109.9(3) . . ?
C24 C19 Si2 113.0(3) . . ?
C20 C19 Si2 112.0(2) . . ?
C24 C19 H19 107.2 . . ?
C20 C19 H19 107.2 . . ?
Si2 C19 H19 107.2 . . ?
Si2 C18 H18A 109.5 . . ?
Si2 C18 H18B 109.5 . . ?
H18A C18 H18B 109.5 . . ?
Si2 C18 H18C 109.5 . . ?
H18A C18 H18C 109.5 . . ?
H18B C18 H18C 109.5 . . ?
F2 C01Z F3 108.1(4) . . ?
F2 C01Z F1 107.8(4) . . ?
F3 C01Z F1 106.8(4) . . ?
F2 C01Z S1 112.2(3) . . ?
F3 C01Z S1 111.0(3) . . ?
F1 C01Z S1 110.7(3) . . ?
C21 C20 C19 111.4(3) . . ?
C21 C20 H20A 109.4 . . ?
C19 C20 H20A 109.4 . . ?
C21 C20 H20B 109.4 . . ?
C19 C20 H20B 109.4 . . ?
H20A C20 H20B 108.0 . . ?
C22 C21 C20 111.4(4) . . ?
C22 C21 H21A 109.3 . . ?
C20 C21 H21A 109.3 . . ?
C22 C21 H21B 109.3 . . ?
C20 C21 H21B 109.3 . . ?
H21A C21 H21B 108.0 . . ?
C23 C22 C21 110.7(4) . . ?
C23 C22 H22A 109.5 . . ?
C21 C22 H22A 109.5 . . ?
C23 C22 H22B 109.5 . . ?
C21 C22 H22B 109.5 . . ?
H22A C22 H22B 108.1 . . ?
C22 C23 C24 111.5(4) . . ?
C22 C23 H23A 109.3 . . ?
C24 C23 H23A 109.3 . . ?
C22 C23 H23B 109.3 . . ?
C24 C23 H23B 109.3 . . ?
H23A C23 H23B 108.0 . . ?
C23 C24 C19 111.4(4) . . ?
C23 C24 H24A 109.3 . . ?
C19 C24 H24A 109.3 . . ?
C23 C24 H24B 109.3 . . ?
C19 C24 H24B 109.3 . . ?
H24A C24 H24B 108.0 . . ?
N3 C28 C27 120.7(3) . . ?
N3 C28 H28 119.6 . . ?
C27 C28 H28 119.6 . . ?
C28 C27 C26 119.4(4) . . ?
C28 C27 H27 120.3 . . ?
C26 C27 H27 120.3 . . ?
C27 C26 C25 120.6(4) . . ?
C27 C26 H26 119.7 . . ?
C25 C26 H26 119.7 . . ?
C29 C25 C26 116.4(3) . . ?
C29 C25 Si2 122.1(2) . . ?
C26 C25 Si2 121.5(3) . . ?
N4 Pd2 N5 89.55(12) . . ?
N4 Pd2 N8 87.26(11) . . ?
N5 Pd2 N8 175.92(12) . . ?
N4 Pd2 N2 177.69(11) . 2_656 ?
N5 Pd2 N2 90.90(12) . 2_656 ?
N8 Pd2 N2 92.19(12) . 2_656 ?
C7 C2 C3 111.3(4) . . ?
C7 C2 Si1 109.8(3) . . ?
C3 C2 Si1 110.0(3) . . ?
C7 C2 H2 108.6 . . ?
C3 C2 H2 108.6 . . ?
Si1 C2 H2 108.6 . . ?
C16 N2 C17 119.1(3) . . ?
C16 N2 Pd2 124.2(3) . 2_656 ?
C17 N2 Pd2 116.7(2) . 2_656 ?
C18 Si2 C30 110.14(16) . . ?
C18 Si2 C19 113.86(17) . . ?
C30 Si2 C19 107.54(15) . . ?
C18 Si2 C25 109.82(15) . . ?
C30 Si2 C25 107.57(15) . . ?
C19 Si2 C25 107.69(17) . . ?
O8 S2 O9 115.9(2) . . ?
O8 S2 O7 115.3(3) . . ?
O9 S2 O7 111.4(2) . . ?
O8 S2 C02W 104.2(2) . . ?
O9 S2 C02W 104.1(2) . . ?
O7 S2 C02W 104.2(3) . . ?
N3 C29 C25 123.2(3) . . ?
N3 C29 H29 118.4 . . ?
C25 C29 H29 118.4 . . ?
F5 C02W F6 108.0(6) . . ?
F5 C02W F4 109.4(5) . . ?
F6 C02W F4 107.5(5) . . ?
F5 C02W S2 111.4(4) . . ?
F6 C02W S2 110.8(4) . . ?
F4 C02W S2 109.7(4) . . ?
F8 C036 F9 107.5(8) . . ?
F8 C036 F7 111.5(10) . . ?
F9 C036 F7 108.7(9) . . ?
F8 C036 S3 110.9(8) . . ?
F9 C036 S3 108.2(8) . . ?
F7 C036 S3 109.9(6) . . ?
C37 C36 C41 111.1(3) . . ?
C37 C36 Si3 111.4(2) . . ?
C41 C36 Si3 109.8(2) . . ?
C37 C36 H36 108.2 . . ?
C41 C36 H36 108.2 . . ?
Si3 C36 H36 108.2 . . ?
Si3 C35 H35A 109.5 . . ?
Si3 C35 H35B 109.5 . . ?
H35A C35 H35B 109.5 . . ?
Si3 C35 H35C 109.5 . . ?
H35A C35 H35C 109.5 . . ?
H35B C35 H35C 109.5 . . ?
N4 C34 C30 122.5(3) . . ?
N4 C34 H34 118.7 . . ?
C30 C34 H34 118.7 . . ?
N4 C33 C32 120.9(3) . . ?
N4 C33 H33 119.6 . . ?
C32 C33 H33 119.6 . . ?
C33 C32 C31 119.2(3) . . ?
C33 C32 H32 120.4 . . ?
C31 C32 H32 120.4 . . ?
C32 C31 C30 120.9(3) . . ?
C32 C31 H31 119.5 . . ?
C30 C31 H31 119.6 . . ?
C34 C30 C31 116.2(3) . . ?
C34 C30 Si2 121.9(2) . . ?
C31 C30 Si2 121.9(3) . . ?
C38 C37 C36 111.5(3) . . ?
C38 C37 H37A 109.3 . . ?
C36 C37 H37A 109.3 . . ?
C38 C37 H37B 109.3 . . ?
C36 C37 H37B 109.3 . . ?
H37A C37 H37B 108.0 . . ?
C39 C38 C37 111.3(4) . . ?
C39 C38 H38A 109.4 . . ?
C37 C38 H38A 109.4 . . ?
C39 C38 H38B 109.4 . . ?
C37 C38 H38B 109.4 . . ?
H38A C38 H38B 108.0 . . ?
C40 C39 C38 110.8(5) . . ?
C40 C39 H39A 109.5 . . ?
C38 C39 H39A 109.5 . . ?
C40 C39 H39B 109.5 . . ?
C38 C39 H39B 109.5 . . ?
H39A C39 H39B 108.1 . . ?
C39 C40 C41 111.0(4) . . ?
C39 C40 H40A 109.4 . . ?
C41 C40 H40A 109.4 . . ?
C39 C40 H40B 109.4 . . ?
C41 C40 H40B 109.4 . . ?
H40A C40 H40B 108.0 . . ?
C40 C41 C36 111.5(4) . . ?
C40 C41 H41A 109.3 . . ?
C36 C41 H41A 109.3 . . ?
C40 C41 H41B 109.3 . . ?
C36 C41 H41B 109.3 . . ?
H41A C41 H41B 108.0 . . ?
C46 C42 C43 116.3(3) . . ?
C46 C42 Si3 118.9(3) . . ?
C43 C42 Si3 124.7(3) . . ?
C44 C43 C42 120.3(3) . . ?
C44 C43 H43 119.8 . . ?
C42 C43 H43 119.8 . . ?
C45 C44 C43 119.1(4) . . ?
C45 C44 H44 120.5 . . ?
C43 C44 H44 120.5 . . ?
N5 C45 C44 121.4(3) . . ?
N5 C45 H45 119.3 . . ?
C44 C45 H45 119.3 . . ?
N5 C46 C42 123.5(3) . . ?
N5 C46 H46 118.3 . . ?
C42 C46 H46 118.3 . . ?
C48 C47 C51 116.2(3) . . ?
C48 C47 Si3 123.4(3) . . ?
C51 C47 Si3 120.3(3) . . ?
C49 C48 C47 120.0(4) . . ?
C49 C48 H48 120.0 . . ?
C47 C48 H48 120.0 . . ?
C50 C49 C48 119.5(5) . . ?
C50 C49 H49 120.3 . . ?
C48 C49 H49 120.3 . . ?
N6 C50 C49 121.6(4) . . ?
N6 C50 H50 119.2 . . ?
C49 C50 H50 119.2 . . ?
N6 C51 C47 124.1(3) . . ?
N6 C51 H51 117.9 . . ?
C47 C51 H51 117.9 . . ?
Si4 C52 H52A 109.5 . . ?
Si4 C52 H52B 109.5 . . ?
H52A C52 H52B 109.5 . . ?
Si4 C52 H52C 109.5 . . ?
H52A C52 H52C 109.5 . . ?
H52B C52 H52C 109.5 . . ?
C58 C53 C54 110.6(4) . . ?
C58 C53 H53A 109.5 . . ?
C54 C53 H53A 109.5 . . ?
C58 C53 H53B 109.5 . . ?
C54 C53 H53B 109.5 . . ?
H53A C53 H53B 108.1 . . ?
C55 C54 C53 112.0(5) . . ?
C55 C54 H54A 109.2 . . ?
C53 C54 H54A 109.2 . . ?
C55 C54 H54B 109.2 . . ?
C53 C54 H54B 109.2 . . ?
H54A C54 H54B 107.9 . . ?
C54 C55 C56 112.1(5) . . ?
C54 C55 H55A 109.2 . . ?
C56 C55 H55A 109.2 . . ?
C54 C55 H55B 109.2 . . ?
C56 C55 H55B 109.2 . . ?
H55A C55 H55B 107.9 . . ?
C55 C56 C57 111.1(4) . . ?
C55 C56 H56A 109.4 . . ?
C57 C56 H56A 109.4 . . ?
C55 C56 H56B 109.4 . . ?
C57 C56 H56B 109.4 . . ?
H56A C56 H56B 108.0 . . ?
C58 C57 C56 111.1(4) . . ?
C58 C57 H57A 109.4 . . ?
C56 C57 H57A 109.4 . . ?
C58 C57 H57B 109.4 . . ?
C56 C57 H57B 109.4 . . ?
H57A C57 H57B 108.0 . . ?
C57 C58 C53 110.6(4) . . ?
C57 C58 Si4 114.1(3) . . ?
C53 C58 Si4 110.6(3) . . ?
C57 C58 H58 107.0 . . ?
C53 C58 H58 107.0 . . ?
Si4 C58 H58 107.0 . . ?
C63 C59 C60 116.4(3) . . ?
C63 C59 Si4 122.1(2) . . ?
C60 C59 Si4 121.5(3) . . ?
C61 C60 C59 120.0(4) . . ?
C61 C60 H60 120.0 . . ?
C59 C60 H60 120.0 . . ?
C62 C61 C60 119.7(4) . . ?
C62 C61 H61 120.2 . . ?
C60 C61 H61 120.2 . . ?
N7 C62 C61 120.9(4) . . ?
N7 C62 H62 119.5 . . ?
C61 C62 H62 119.5 . . ?
N7 C63 C59 123.5(3) . . ?
N7 C63 H63 118.3 . . ?
C59 C63 H63 118.3 . . ?
C68 C64 C65 116.4(3) . . ?
C68 C64 Si4 122.7(2) . . ?
C65 C64 Si4 120.9(2) . . ?
C66 C65 C64 120.2(3) . . ?
C66 C65 H65 119.9 . . ?
C64 C65 H65 119.9 . . ?
C67 C66 C65 119.8(3) . . ?
C67 C66 H66 120.1 . . ?
C65 C66 H66 120.1 . . ?
N8 C67 C66 120.8(3) . . ?
N8 C67 H67 119.6 . . ?
C66 C67 H67 119.6 . . ?
N8 C68 C64 123.0(3) . . ?
N8 C68 H68 118.5 . . ?
C64 C68 H68 118.5 . . ?

loop_
_geom_bond_atom_site_label_1
_geom_bond_atom_site_label_2
_geom_bond_distance
_geom_bond_site_symmetry_2
_geom_bond_publ_flag
Pd1 N6 2.017(3) 2_656 ?
Pd1 N7 2.019(3) . ?
Pd1 N3 2.027(3) . ?
Pd1 N1 2.030(3) . ?
C1 Si1 1.874(4) . ?
C1 H1A 0.9800 . ?
C1 H1B 0.9800 . ?
C1 H1C 0.9800 . ?
N1 C11 1.341(6) . ?
N1 C12 1.342(5) . ?
O1 N9 1.234(5) . ?
F1 C01Z 1.337(5) . ?
Si1 C2 1.878(4) . ?
Si1 C13 1.886(4) . ?
Si1 C8 1.891(4) . ?
S1 O4 1.439(3) . ?
S1 O5 1.445(3) . ?
S1 O6 1.455(3) . ?
S1 C01Z 1.821(5) . ?
S3 O11 1.414(5) . ?
S3 O12 1.422(5) . ?
S3 O10 1.432(5) . ?
S3 C036 1.963(12) . ?
Si3 C35 1.864(4) . ?
Si3 C36 1.876(4) . ?
Si3 C47 1.880(4) . ?
Si3 C42 1.883(4) . ?
C3 C4 1.533(7) . ?
C3 C2 1.554(8) . ?
C3 H3A 0.9900 . ?
C3 H3AB 0.9900 . ?
N3 C28 1.344(5) . ?
N3 C29 1.354(4) . ?
O3 N9 1.269(5) . ?
F3 C01Z 1.337(5) . ?
Si4 C52 1.858(4) . ?
Si4 C58 1.883(4) . ?
Si4 C64 1.890(3) . ?
Si4 C59 1.892(4) . ?
C4 C5 1.516(11) . ?
C4 H4A 0.9900 . ?
C4 H4AB 0.9900 . ?
N4 C33 1.346(4) . ?
N4 C34 1.347(4) . ?
N4 Pd2 2.017(3) . ?
F4 C02W 1.346(6) . ?
F9 C036 1.305(10) . ?
O9 S2 1.440(3) . ?
N9 O2 1.237(4) . ?
C9 C10 1.379(7) . ?
C9 C8 1.402(6) . ?
C9 H9 0.9500 . ?
F8 C036 1.294(10) . ?
O8 S2 1.435(4) . ?
N8 C67 1.346(4) . ?
N8 C68 1.352(4) . ?
N8 Pd2 2.025(3) . ?
C8 C12 1.388(5) . ?
F7 C036 1.320(12) . ?
O7 S2 1.452(4) . ?
N7 C63 1.338(4) . ?
N7 C62 1.345(5) . ?
C7 C6 1.527(8) . ?
C7 C2 1.544(7) . ?
C7 H7A 0.9900 . ?
C7 H7AB 0.9900 . ?
F6 C02W 1.315(7) . ?
C6 C5 1.515(13) . ?
C6 H6A 0.9900 . ?
C6 H6AB 0.9900 . ?
N6 C50 1.334(5) . ?
N6 C51 1.347(4) . ?
F5 C02W 1.292(7) . ?
C5 H5A 0.9900 . ?
C5 H5AB 0.9900 . ?
N5 C45 1.341(4) . ?
N5 C46 1.346(4) . ?
N5 Pd2 2.021(3) . ?
C11 C10 1.392(7) . ?
C11 H11 0.9500 . ?
C10 H10 0.9500 . ?
C12 H12 0.9500 . ?
C14 C15 1.395(6) . ?
C14 C13 1.404(5) . ?
C14 H14 0.9500 . ?
C13 C17 1.397(5) . ?
C15 C16 1.384(6) . ?
C15 H15 0.9500 . ?
C16 N2 1.343(5) . ?
C16 H16 0.9500 . ?
C17 N2 1.353(4) . ?
C17 H17 0.9500 . ?
C19 C24 1.535(5) . ?
C19 C20 1.542(5) . ?
C19 Si2 1.880(4) . ?
C19 H19 1.0000 . ?
C18 Si2 1.854(3) . ?
C18 H18A 0.9800 . ?
C18 H18B 0.9800 . ?
C18 H18C 0.9800 . ?
C01Z F2 1.326(5) . ?
C20 C21 1.529(6) . ?
C20 H20A 0.9900 . ?
C20 H20B 0.9900 . ?
C21 C22 1.526(8) . ?
C21 H21A 0.9900 . ?
C21 H21B 0.9900 . ?
C22 C23 1.520(7) . ?
C22 H22A 0.9900 . ?
C22 H22B 0.9900 . ?
C23 C24 1.529(6) . ?
C23 H23A 0.9900 . ?
C23 H23B 0.9900 . ?
C24 H24A 0.9900 . ?
C24 H24B 0.9900 . ?
C28 C27 1.387(6) . ?
C28 H28 0.9500 . ?
C27 C26 1.388(6) . ?
C27 H27 0.9500 . ?
C26 C25 1.397(5) . ?
C26 H26 0.9500 . ?
C25 C29 1.390(5) . ?
C25 Si2 1.894(4) . ?
Pd2 N2 2.034(3) 2_656 ?
C2 H2 1.0000 . ?
Si2 C30 1.878(4) . ?
S2 C02W 1.822(5) . ?
C29 H29 0.9500 . ?
C36 C37 1.536(5) . ?
C36 C41 1.546(6) . ?
C36 H36 1.0000 . ?
C35 H35A 0.9800 . ?
C35 H35B 0.9800 . ?
C35 H35C 0.9800 . ?
C34 C30 1.404(5) . ?
C34 H34 0.9500 . ?
C33 C32 1.383(5) . ?
C33 H33 0.9500 . ?
C32 C31 1.384(5) . ?
C32 H32 0.9500 . ?
C31 C30 1.405(4) . ?
C31 H31 0.9500 . ?
C37 C38 1.535(6) . ?
C37 H37A 0.9900 . ?
C37 H37B 0.9900 . ?
C38 C39 1.524(7) . ?
C38 H38A 0.9900 . ?
C38 H38B 0.9900 . ?
C39 C40 1.517(8) . ?
C39 H39A 0.9900 . ?
C39 H39B 0.9900 . ?
C40 C41 1.538(6) . ?
C40 H40A 0.9900 . ?
C40 H40B 0.9900 . ?
C41 H41A 0.9900 . ?
C41 H41B 0.9900 . ?
C42 C46 1.391(4) . ?
C42 C43 1.404(5) . ?
C43 C44 1.392(6) . ?
C43 H43 0.9500 . ?
C44 C45 1.385(5) . ?
C44 H44 0.9500 . ?
C45 H45 0.9500 . ?
C46 H46 0.9500 . ?
C47 C48 1.392(6) . ?
C47 C51 1.393(5) . ?
C48 C49 1.390(7) . ?
C48 H48 0.9500 . ?
C49 C50 1.382(7) . ?
C49 H49 0.9500 . ?
C50 H50 0.9500 . ?
C51 H51 0.9500 . ?
C52 H52A 0.9800 . ?
C52 H52B 0.9800 . ?
C52 H52C 0.9800 . ?
C53 C58 1.547(6) . ?
C53 C54 1.548(7) . ?
C53 H53A 0.9900 . ?
C53 H53B 0.9900 . ?
C54 C55 1.494(9) . ?
C54 H54A 0.9900 . ?
C54 H54B 0.9900 . ?
C55 C56 1.519(7) . ?
C55 H55A 0.9900 . ?
C55 H55B 0.9900 . ?
C56 C57 1.526(6) . ?
C56 H56A 0.9900 . ?
C56 H56B 0.9900 . ?
C57 C58 1.521(6) . ?
C57 H57A 0.9900 . ?
C57 H57B 0.9900 . ?
C58 H58 1.0000 . ?
C59 C63 1.389(5) . ?
C59 C60 1.403(5) . ?
C60 C61 1.383(7) . ?
C60 H60 0.9500 . ?
C61 C62 1.379(7) . ?
C61 H61 0.9500 . ?
C62 H62 0.9500 . ?
C63 H63 0.9500 . ?
C64 C68 1.396(4) . ?
C64 C65 1.404(5) . ?
C65 C66 1.388(5) . ?
C65 H65 0.9500 . ?
C66 C67 1.381(5) . ?
C66 H66 0.9500 . ?
C67 H67 0.9500 . ?
C68 H68 0.9500 . ?

loop_
_geom_torsion_atom_site_label_1
_geom_torsion_atom_site_label_2
_geom_torsion_atom_site_label_3
_geom_torsion_atom_site_label_4
_geom_torsion
_geom_torsion_site_symmetry_1
_geom_torsion_site_symmetry_2
_geom_torsion_site_symmetry_3
_geom_torsion_site_symmetry_4
_geom_torsion_publ_flag
C2 C3 C4 C5 55.9(7) . . . . ?
C10 C9 C8 C12 0.4(8) . . . . ?
C10 C9 C8 Si1 -178.5(5) . . . . ?
C1 Si1 C8 C12 -28.0(3) . . . . ?
C2 Si1 C8 C12 -149.1(3) . . . . ?
C13 Si1 C8 C12 88.7(3) . . . . ?
C1 Si1 C8 C9 150.8(4) . . . . ?
C2 Si1 C8 C9 29.7(5) . . . . ?
C13 Si1 C8 C9 -92.4(4) . . . . ?
C2 C7 C6 C5 -54.2(7) . . . . ?
C7 C6 C5 C4 56.8(7) . . . . ?
C3 C4 C5 C6 -57.5(7) . . . . ?
C12 N1 C11 C10 -0.2(8) . . . . ?
Pd1 N1 C11 C10 172.6(5) . . . . ?
C8 C9 C10 C11 0.0(9) . . . . ?
N1 C11 C10 C9 -0.1(10) . . . . ?
C11 N1 C12 C8 0.7(6) . . . . ?
Pd1 N1 C12 C8 -172.6(3) . . . . ?
C9 C8 C12 N1 -0.8(6) . . . . ?
Si1 C8 C12 N1 178.2(3) . . . . ?
C15 C14 C13 C17 0.7(5) . . . . ?
C15 C14 C13 Si1 -176.9(3) . . . . ?
C1 Si1 C13 C17 15.6(3) . . . . ?
C2 Si1 C13 C17 137.2(3) . . . . ?
C8 Si1 C13 C17 -101.0(3) . . . . ?
C1 Si1 C13 C14 -167.0(3) . . . . ?
C2 Si1 C13 C14 -45.3(4) . . . . ?
C8 Si1 C13 C14 76.5(3) . . . . ?
C13 C14 C15 C16 -0.9(6) . . . . ?
C14 C15 C16 N2 0.3(6) . . . . ?
C14 C13 C17 N2 0.3(5) . . . . ?
Si1 C13 C17 N2 177.9(2) . . . . ?
O4 S1 C01Z F2 60.6(4) . . . . ?
O5 S1 C01Z F2 -60.3(4) . . . . ?
O6 S1 C01Z F2 -178.6(3) . . . . ?
O4 S1 C01Z F3 -60.4(4) . . . . ?
O5 S1 C01Z F3 178.6(3) . . . . ?
O6 S1 C01Z F3 60.3(4) . . . . ?
O4 S1 C01Z F1 -178.9(3) . . . . ?
O5 S1 C01Z F1 60.1(3) . . . . ?
O6 S1 C01Z F1 -58.1(3) . . . . ?
C24 C19 C20 C21 -55.3(5) . . . . ?
Si2 C19 C20 C21 178.2(4) . . . . ?
C19 C20 C21 C22 56.0(6) . . . . ?
C20 C21 C22 C23 -55.9(6) . . . . ?
C21 C22 C23 C24 56.1(6) . . . . ?
C22 C23 C24 C19 -56.7(5) . . . . ?
C20 C19 C24 C23 55.5(4) . . . . ?
Si2 C19 C24 C23 -178.6(3) . . . . ?
C29 N3 C28 C27 0.9(6) . . . . ?
Pd1 N3 C28 C27 -176.0(4) . . . . ?
N3 C28 C27 C26 -1.2(8) . . . . ?
C28 C27 C26 C25 0.2(8) . . . . ?
C27 C26 C25 C29 1.0(7) . . . . ?
C27 C26 C25 Si2 -179.0(4) . . . . ?
C6 C7 C2 C3 52.2(7) . . . . ?
C6 C7 C2 Si1 174.2(5) . . . . ?
C4 C3 C2 C7 -53.2(5) . . . . ?
C4 C3 C2 Si1 -175.1(4) . . . . ?
C1 Si1 C2 C7 -56.0(4) . . . . ?
C13 Si1 C2 C7 -176.3(4) . . . . ?
C8 Si1 C2 C7 63.5(4) . . . . ?
C1 Si1 C2 C3 66.7(4) . . . . ?
C13 Si1 C2 C3 -53.5(4) . . . . ?
C8 Si1 C2 C3 -173.7(3) . . . . ?
C15 C16 N2 C17 0.6(5) . . . . ?
C15 C16 N2 Pd2 179.1(3) . . . 2_656 ?
C13 C17 N2 C16 -0.9(5) . . . . ?
C13 C17 N2 Pd2 -179.5(2) . . . 2_656 ?
C24 C19 Si2 C18 -70.7(3) . . . . ?
C20 C19 Si2 C18 54.1(3) . . . . ?
C24 C19 Si2 C30 51.6(3) . . . . ?
C20 C19 Si2 C30 176.4(3) . . . . ?
C24 C19 Si2 C25 167.3(3) . . . . ?
C20 C19 Si2 C25 -67.9(3) . . . . ?
C29 C25 Si2 C18 8.0(4) . . . . ?
C26 C25 Si2 C18 -172.0(3) . . . . ?
C29 C25 Si2 C30 -111.8(3) . . . . ?
C26 C25 Si2 C30 68.1(4) . . . . ?
C29 C25 Si2 C19 132.5(3) . . . . ?
C26 C25 Si2 C19 -47.5(4) . . . . ?
C28 N3 C29 C25 0.4(6) . . . . ?
Pd1 N3 C29 C25 177.3(3) . . . . ?
C26 C25 C29 N3 -1.3(6) . . . . ?
Si2 C25 C29 N3 178.7(3) . . . . ?
O8 S2 C02W F5 53.6(5) . . . . ?
O9 S2 C02W F5 -68.3(5) . . . . ?
O7 S2 C02W F5 174.9(4) . . . . ?
O8 S2 C02W F6 173.9(4) . . . . ?
O9 S2 C02W F6 51.9(5) . . . . ?
O7 S2 C02W F6 -64.9(5) . . . . ?
O8 S2 C02W F4 -67.6(4) . . . . ?
O9 S2 C02W F4 170.4(4) . . . . ?
O7 S2 C02W F4 53.6(4) . . . . ?
C35 Si3 C36 C37 67.1(3) . . . . ?
C47 Si3 C36 C37 -172.4(3) . . . . ?
C42 Si3 C36 C37 -54.8(3) . . . . ?
C35 Si3 C36 C41 -56.4(3) . . . . ?
C47 Si3 C36 C41 64.2(3) . . . . ?
C42 Si3 C36 C41 -178.3(3) . . . . ?
C33 N4 C34 C30 -0.6(5) . . . . ?
Pd2 N4 C34 C30 177.1(2) . . . . ?
C34 N4 C33 C32 0.9(5) . . . . ?
Pd2 N4 C33 C32 -176.8(3) . . . . ?
N4 C33 C32 C31 -1.0(5) . . . . ?
C33 C32 C31 C30 0.8(5) . . . . ?
N4 C34 C30 C31 0.4(5) . . . . ?
N4 C34 C30 Si2 178.3(2) . . . . ?
C32 C31 C30 C34 -0.5(5) . . . . ?
C32 C31 C30 Si2 -178.4(3) . . . . ?
C18 Si2 C30 C34 -1.0(3) . . . . ?
C19 Si2 C30 C34 -125.6(3) . . . . ?
C25 Si2 C30 C34 118.6(3) . . . . ?
C18 Si2 C30 C31 176.8(3) . . . . ?
C19 Si2 C30 C31 52.2(3) . . . . ?
C25 Si2 C30 C31 -63.6(3) . . . . ?
C41 C36 C37 C38 -53.2(5) . . . . ?
Si3 C36 C37 C38 -175.9(4) . . . . ?
C36 C37 C38 C39 55.5(6) . . . . ?
C37 C38 C39 C40 -57.6(7) . . . . ?
C38 C39 C40 C41 57.6(7) . . . . ?
C39 C40 C41 C36 -55.8(6) . . . . ?
C37 C36 C41 C40 53.4(5) . . . . ?
Si3 C36 C41 C40 177.0(4) . . . . ?
C35 Si3 C42 C46 18.5(3) . . . . ?
C36 Si3 C42 C46 142.0(3) . . . . ?
C47 Si3 C42 C46 -98.3(3) . . . . ?
C35 Si3 C42 C43 -163.7(3) . . . . ?
C36 Si3 C42 C43 -40.2(4) . . . . ?
C47 Si3 C42 C43 79.5(3) . . . . ?
C46 C42 C43 C44 -1.4(6) . . . . ?
Si3 C42 C43 C44 -179.3(3) . . . . ?
C42 C43 C44 C45 0.5(7) . . . . ?
C46 N5 C45 C44 -1.2(6) . . . . ?
Pd2 N5 C45 C44 179.2(3) . . . . ?
C43 C44 C45 N5 0.9(7) . . . . ?
C45 N5 C46 C42 0.2(5) . . . . ?
Pd2 N5 C46 C42 179.8(3) . . . . ?
C43 C42 C46 N5 1.1(5) . . . . ?
Si3 C42 C46 N5 179.1(3) . . . . ?
C35 Si3 C47 C48 161.9(5) . . . . ?
C36 Si3 C47 C48 39.8(5) . . . . ?
C42 Si3 C47 C48 -81.4(5) . . . . ?
C35 Si3 C47 C51 -22.0(4) . . . . ?
C36 Si3 C47 C51 -144.0(3) . . . . ?
C42 Si3 C47 C51 94.7(3) . . . . ?
C51 C47 C48 C49 -1.3(9) . . . . ?
Si3 C47 C48 C49 175.0(6) . . . . ?
C47 C48 C49 C50 2.7(13) . . . . ?
C51 N6 C50 C49 -0.2(10) . . . . ?
Pd1 N6 C50 C49 177.8(6) 2_656 . . . ?
C48 C49 C50 N6 -2.0(13) . . . . ?
C50 N6 C51 C47 1.7(7) . . . . ?
Pd1 N6 C51 C47 -176.4(3) 2_656 . . . ?
C48 C47 C51 N6 -1.0(6) . . . . ?
Si3 C47 C51 N6 -177.3(3) . . . . ?
C58 C53 C54 C55 -53.8(7) . . . . ?
C53 C54 C55 C56 54.4(7) . . . . ?
C54 C55 C56 C57 -55.8(7) . . . . ?
C55 C56 C57 C58 56.9(6) . . . . ?
C56 C57 C58 C53 -56.7(5) . . . . ?
C56 C57 C58 Si4 177.8(3) . . . . ?
C54 C53 C58 C57 54.6(6) . . . . ?
C54 C53 C58 Si4 -177.9(4) . . . . ?
C52 Si4 C58 C57 75.9(3) . . . . ?
C64 Si4 C58 C57 -46.8(3) . . . . ?
C59 Si4 C58 C57 -161.4(3) . . . . ?
C52 Si4 C58 C53 -49.5(4) . . . . ?
C64 Si4 C58 C53 -172.2(3) . . . . ?
C59 Si4 C58 C53 73.1(3) . . . . ?
C52 Si4 C59 C63 -12.9(4) . . . . ?
C58 Si4 C59 C63 -137.7(3) . . . . ?
C64 Si4 C59 C63 105.5(3) . . . . ?
C52 Si4 C59 C60 168.7(4) . . . . ?
C58 Si4 C59 C60 43.9(4) . . . . ?
C64 Si4 C59 C60 -72.8(4) . . . . ?
C63 C59 C60 C61 -0.8(8) . . . . ?
Si4 C59 C60 C61 177.6(5) . . . . ?
C59 C60 C61 C62 -0.2(10) . . . . ?
C63 N7 C62 C61 -1.7(8) . . . . ?
Pd1 N7 C62 C61 176.9(5) . . . . ?
C60 C61 C62 N7 1.5(11) . . . . ?
C62 N7 C63 C59 0.7(6) . . . . ?
Pd1 N7 C63 C59 -177.9(3) . . . . ?
C60 C59 C63 N7 0.5(6) . . . . ?
Si4 C59 C63 N7 -177.9(3) . . . . ?
C52 Si4 C64 C68 -8.4(3) . . . . ?
C58 Si4 C64 C68 116.8(3) . . . . ?
C59 Si4 C64 C68 -127.4(3) . . . . ?
C52 Si4 C64 C65 170.8(3) . . . . ?
C58 Si4 C64 C65 -64.0(4) . . . . ?
C59 Si4 C64 C65 51.8(3) . . . . ?
C68 C64 C65 C66 0.2(6) . . . . ?
Si4 C64 C65 C66 -179.1(3) . . . . ?
C64 C65 C66 C67 -1.0(7) . . . . ?
C68 N8 C67 C66 1.3(5) . . . . ?
Pd2 N8 C67 C66 172.8(3) . . . . ?
C65 C66 C67 N8 0.3(6) . . . . ?
C67 N8 C68 C64 -2.2(5) . . . . ?
Pd2 N8 C68 C64 -173.5(3) . . . . ?
C65 C64 C68 N8 1.4(5) . . . . ?
Si4 C64 C68 N8 -179.3(3) . . . . ?
